data_4089189
loop_
_publ_author_name
'Xing, Junyang'
'Sun, Hongjian'
'Xue, Benjing'
'Li, Xiaoyan'
'Fuhr, Olaf'
'Fenske, Dieter'

_publ_section_title
;
 Formation of 2-Azaallyl Cobalt(I) Complexes by Csp3--H Bond Activation
;
_journal_issue 5
_journal_name_full Organometallics
_journal_page_first 975
_journal_paper_doi 10.1021/acs.organomet.6b00884
_journal_volume 36
_journal_year 2017
_chemical_formula_moiety 'C31 H30 Co N O2 P2'
_chemical_formula_sum 'C31 H30 Co N O2 P2'
_chemical_formula_weight 569.43
_space_group_crystal_system monoclinic
_space_group_IT_number 14
_space_group_name_Hall '-P 2yn'
_space_group_name_H-M_alt 'P 1 21/n 1'
_atom_sites_solution_hydrogens geom
_atom_sites_solution_primary heavy
_audit_creation_date 2016-11-01
_audit_creation_method
;
Olex2 1.2
(compiled 2016.09.09 svn.r3337 for OlexSys, GUI svn.r5227)
;
_cell_angle_alpha 90
_cell_angle_beta 94.446(3)
_cell_angle_gamma 90
_cell_formula_units_Z 4
_cell_length_a 13.3705(6)
_cell_length_b 14.2053(6)
_cell_length_c 15.0109(6)
_cell_measurement_reflns_used 21425
_cell_measurement_temperature 180.15
_cell_measurement_theta_max 27.16
_cell_measurement_theta_min 2.10
_cell_volume 2842.5(2)
_computing_molecular_graphics 'Olex2 (Dolomanov et al., 2009)'
_computing_publication_material 'Olex2 (Dolomanov et al., 2009)'
_computing_structure_refinement 'ShelXL (Sheldrick, 2015)'
_computing_structure_solution 'ShelXS (Sheldrick, 2008)'
_diffrn_ambient_temperature 180.15
_diffrn_detector 'image plate (34 cm diameter)'
_diffrn_detector_area_resol_mean 6.67
_diffrn_detector_type STOE
_diffrn_measured_fraction_theta_full 0.981
_diffrn_measured_fraction_theta_max 0.964
_diffrn_measurement_device '2-circle goniometer'
_diffrn_measurement_device_type 'STOE IPDS 2T'
_diffrn_measurement_method 'rotation method'
_diffrn_radiation_collimation '0.5 mm diameter, monocapillary'
_diffrn_radiation_monochromator 'plane graphite'
_diffrn_radiation_polarisn_norm 0
_diffrn_radiation_type MoK\a
_diffrn_radiation_wavelength 0.71073
_diffrn_reflns_av_R_equivalents 0.0331
_diffrn_reflns_av_unetI/netI 0.0332
_diffrn_reflns_Laue_measured_fraction_full 0.981
_diffrn_reflns_Laue_measured_fraction_max 0.964
_diffrn_reflns_limit_h_max 16
_diffrn_reflns_limit_h_min -16
_diffrn_reflns_limit_k_max 16
_diffrn_reflns_limit_k_min -17
_diffrn_reflns_limit_l_max 18
_diffrn_reflns_limit_l_min -17
_diffrn_reflns_number 16321
_diffrn_reflns_point_group_measured_fraction_full 0.981
_diffrn_reflns_point_group_measured_fraction_max 0.964
_diffrn_reflns_theta_full 26.000
_diffrn_reflns_theta_max 26.878
_diffrn_reflns_theta_min 2.562
_diffrn_source 'sealed X-ray tube, 12 x 0.4 mm long-fine focus'
_diffrn_source_current 40
_diffrn_source_power 2.000
_diffrn_source_voltage 50
_exptl_absorpt_coefficient_mu 0.744
_exptl_absorpt_correction_T_max 0.9480
_exptl_absorpt_correction_T_min 0.8243
_exptl_absorpt_correction_type integration
_exptl_crystal_colour yellow
_exptl_crystal_colour_primary yellow
_exptl_crystal_density_diffrn 1.331
_exptl_crystal_description block
_exptl_crystal_F_000 1184
_exptl_crystal_size_max 0.18
_exptl_crystal_size_mid 0.17
_exptl_crystal_size_min 0.16
_refine_diff_density_max 0.223
_refine_diff_density_min -0.339
_refine_diff_density_rms 0.045
_refine_ls_extinction_coef 0.0065(7)
_refine_ls_extinction_expression Fc^*^=kFc[1+0.001xFc^2^\l^3^/sin(2\q)]^-1/4^
_refine_ls_extinction_method SHELXL
_refine_ls_goodness_of_fit_ref 0.976
_refine_ls_hydrogen_treatment constr
_refine_ls_matrix_type full
_refine_ls_number_parameters 338
_refine_ls_number_reflns 5901
_refine_ls_number_restraints 0
_refine_ls_restrained_S_all 0.976
_refine_ls_R_factor_all 0.0497
_refine_ls_R_factor_gt 0.0319
_refine_ls_shift/su_max 0.001
_refine_ls_shift/su_mean 0.000
_refine_ls_structure_factor_coef Fsqd
_refine_ls_weighting_details 'w=1/[\s^2^(Fo^2^)+(0.0501P)^2^] where P=(Fo^2^+2Fc^2^)/3'
_refine_ls_weighting_scheme calc
_refine_ls_wR_factor_gt 0.0745
_refine_ls_wR_factor_ref 0.0802
_reflns_Friedel_coverage 0.000
_reflns_number_gt 4480
_reflns_number_total 5901
_reflns_threshold_expression 'I > 2\s(I)'
_cod_data_source_file om6b00884_si_002.cif
_cod_data_source_block sun69
_cod_database_code 4089189
_shelxl_version_number 2013-4
_shelx_space_group_comment
;
The symmetry employed for this shelxl refinement is uniquely defined
by the following loop, which should always be used as a source of
symmetry information in preference to the above space-group names.
They are only intended as comments.
;
_olex2_refinement_description
;
1. Fixed Uiso
 At 1.2 times of:
  All C(H) groups
 At 1.5 times of:
  All C(H,H,H) groups
2.a Ternary CH refined with riding coordinates:
 C21(H21)
2.b Aromatic/amide H refined with riding coordinates:
 C4(H4), C5(H5), C6(H6), C7(H7), C8(H8), C10(H10), C11(H11), C12(H12),
 C13(H13), C14(H14), C17(H17), C18(H18), C19(H19), C20(H20), C22(H22), C24(H24),
  C25(H25), C26(H26), C27(H27), C28(H28)
2.c Idealised Me refined as rotating group:
 C29(H29A,H29B,H29C), C30(H30A,H30B,H30C), C31(H31A,H31B,H31C)
;
_olex2_submission_special_instructions 'No special instructions were received'

loop_
_space_group_symop_operation_xyz
'x, y, z'
'-x+1/2, y+1/2, -z+1/2'
'-x, -y, -z'
'x-1/2, -y-1/2, z-1/2'

loop_
_atom_site_label
_atom_site_type_symbol
_atom_site_fract_x
_atom_site_fract_y
_atom_site_fract_z
_atom_site_U_iso_or_equiv
_atom_site_adp_type
_atom_site_occupancy
_atom_site_site_symmetry_order
_atom_site_calc_flag
_atom_site_refinement_flags_posn
Co1 Co 0.12530(2) 0.29525(2) 0.34166(2) 0.02995(9) Uani 1 1 d .
P1 P 0.19443(3) 0.32477(3) 0.47660(3) 0.03049(12) Uani 1 1 d .
P2 P 0.20145(4) 0.16108(4) 0.32090(4) 0.04103(14) Uani 1 1 d .
O1 O 0.22219(14) 0.37738(13) 0.19443(12) 0.0675(5) Uani 1 1 d .
O2 O -0.07037(13) 0.21020(14) 0.30339(15) 0.0733(6) Uani 1 1 d .
N1 N 0.00580(11) 0.45932(12) 0.28300(10) 0.0351(3) Uani 1 1 d .
C1 C 0.18516(15) 0.34824(14) 0.25529(14) 0.0396(4) Uani 1 1 d .
C2 C 0.00785(15) 0.24170(16) 0.32132(14) 0.0430(5) Uani 1 1 d .
C3 C 0.14099(13) 0.27600(14) 0.57548(13) 0.0351(4) Uani 1 1 d .
C4 C 0.06312(14) 0.21173(15) 0.56388(15) 0.0412(5) Uani 1 1 d .
H4 H 0.0392 0.1928 0.5054 0.049 Uiso 1 1 calc R
C5 C 0.01976(17) 0.17472(18) 0.63779(17) 0.0525(6) Uani 1 1 d .
H5 H -0.0333 0.1304 0.6294 0.063 Uiso 1 1 calc R
C6 C 0.0534(2) 0.20198(19) 0.72261(17) 0.0583(6) Uani 1 1 d .
H6 H 0.0234 0.1768 0.7727 0.070 Uiso 1 1 calc R
C7 C 0.1307(2) 0.26585(18) 0.73504(16) 0.0568(6) Uani 1 1 d .
H7 H 0.1538 0.2848 0.7938 0.068 Uiso 1 1 calc R
C8 C 0.17483(17) 0.30242(16) 0.66228(14) 0.0459(5) Uani 1 1 d .
H8 H 0.2286 0.3459 0.6714 0.055 Uiso 1 1 calc R
C9 C 0.32926(13) 0.30969(14) 0.50277(12) 0.0340(4) Uani 1 1 d .
C10 C 0.36931(14) 0.24083(16) 0.56096(14) 0.0416(5) Uani 1 1 d .
H10 H 0.3259 0.2011 0.5911 0.050 Uiso 1 1 calc R
C11 C 0.47259(16) 0.22993(19) 0.57516(16) 0.0521(6) Uani 1 1 d .
H11 H 0.4996 0.1828 0.6150 0.062 Uiso 1 1 calc R
C12 C 0.53544(15) 0.28726(19) 0.53160(16) 0.0517(6) Uani 1 1 d .
H12 H 0.6060 0.2797 0.5415 0.062 Uiso 1 1 calc R
C13 C 0.49685(15) 0.35607(18) 0.47330(16) 0.0499(6) Uani 1 1 d .
H13 H 0.5407 0.3958 0.4435 0.060 Uiso 1 1 calc R
C14 C 0.39380(15) 0.36674(16) 0.45861(14) 0.0423(5) Uani 1 1 d .
H14 H 0.3672 0.4134 0.4181 0.051 Uiso 1 1 calc R
C15 C 0.18109(12) 0.45171(14) 0.48463(12) 0.0325(4) Uani 1 1 d .
C16 C 0.11043(12) 0.48733(13) 0.41990(12) 0.0321(4) Uani 1 1 d .
C17 C 0.09758(13) 0.58432(14) 0.41309(13) 0.0362(4) Uani 1 1 d .
H17 H 0.0493 0.6096 0.3698 0.043 Uiso 1 1 calc R
C18 C 0.15475(15) 0.64422(15) 0.46912(15) 0.0421(5) Uani 1 1 d .
H18 H 0.1466 0.7104 0.4629 0.050 Uiso 1 1 calc R
C19 C 0.22358(15) 0.60876(15) 0.53403(15) 0.0420(5) Uani 1 1 d .
H19 H 0.2618 0.6504 0.5728 0.050 Uiso 1 1 calc R
C20 C 0.23663(14) 0.51280(15) 0.54233(13) 0.0385(4) Uani 1 1 d .
H20 H 0.2834 0.4882 0.5873 0.046 Uiso 1 1 calc R
C21 C 0.04636(13) 0.41794(14) 0.36538(12) 0.0337(4) Uani 1 1 d .
H21 H -0.0112 0.4004 0.4007 0.040 Uiso 1 1 calc R
C22 C -0.08836(14) 0.44909(15) 0.26299(13) 0.0388(4) Uani 1 1 d .
H22 H -0.1264 0.4121 0.3009 0.047 Uiso 1 1 calc R
C23 C -0.13934(15) 0.49266(15) 0.18339(14) 0.0415(5) Uani 1 1 d .
C24 C -0.08758(19) 0.53072(17) 0.11537(16) 0.0526(6) Uani 1 1 d .
H24 H -0.0168 0.5242 0.1168 0.063 Uiso 1 1 calc R
C25 C -0.1389(3) 0.5780(2) 0.04566(19) 0.0748(9) Uani 1 1 d .
H25 H -0.1034 0.6032 -0.0013 0.090 Uiso 1 1 calc R
C26 C -0.2408(3) 0.5887(2) 0.0440(2) 0.0814(10) Uani 1 1 d .
H26 H -0.2751 0.6237 -0.0028 0.098 Uiso 1 1 calc R
C27 C -0.2934(2) 0.5497(2) 0.1085(2) 0.0775(10) Uani 1 1 d .
H27 H -0.3642 0.5565 0.1059 0.093 Uiso 1 1 calc R
C28 C -0.24374(17) 0.49969(19) 0.17844(17) 0.0575(7) Uani 1 1 d .
H28 H -0.2807 0.4706 0.2225 0.069 Uiso 1 1 calc R
C29 C 0.33604(19) 0.1631(2) 0.3129(2) 0.0796(10) Uani 1 1 d .
H29A H 0.3522 0.2067 0.2655 0.119 Uiso 1 1 calc GR
H29B H 0.3593 0.0998 0.2989 0.119 Uiso 1 1 calc GR
H29C H 0.3694 0.1838 0.3700 0.119 Uiso 1 1 calc GR
C30 C 0.1876(3) 0.0734(2) 0.40499(19) 0.0941(12) Uani 1 1 d .
H30A H 0.2109 0.0988 0.4636 0.141 Uiso 1 1 calc GR
H30B H 0.2275 0.0178 0.3921 0.141 Uiso 1 1 calc GR
H30C H 0.1168 0.0556 0.4051 0.141 Uiso 1 1 calc GR
C31 C 0.1621(2) 0.1001(2) 0.21875(17) 0.0617(7) Uani 1 1 d .
H31A H 0.0897 0.0886 0.2163 0.093 Uiso 1 1 calc GR
H31B H 0.1977 0.0399 0.2169 0.093 Uiso 1 1 calc GR
H31C H 0.1777 0.1387 0.1675 0.093 Uiso 1 1 calc GR

loop_
_atom_site_aniso_label
_atom_site_aniso_U_11
_atom_site_aniso_U_22
_atom_site_aniso_U_33
_atom_site_aniso_U_23
_atom_site_aniso_U_13
_atom_site_aniso_U_12
Co1 0.03356(13) 0.02704(14) 0.02963(14) 0.00243(10) 0.00495(9) -0.00012(10)
P1 0.0329(2) 0.0298(3) 0.0293(2) 0.00169(18) 0.00545(17) 0.00222(18)
P2 0.0571(3) 0.0334(3) 0.0326(3) -0.0004(2) 0.0033(2) 0.0108(2)
O1 0.0910(13) 0.0573(12) 0.0589(11) 0.0142(9) 0.0361(10) -0.0096(9)
O2 0.0517(9) 0.0716(13) 0.0959(15) 0.0093(11) 0.0006(9) -0.0281(9)
N1 0.0392(8) 0.0316(9) 0.0348(8) 0.0014(7) 0.0055(6) 0.0053(6)
C1 0.0473(10) 0.0300(11) 0.0422(11) 0.0000(9) 0.0073(9) -0.0021(8)
C2 0.0472(11) 0.0377(12) 0.0443(12) 0.0056(9) 0.0052(9) -0.0053(9)
C3 0.0397(9) 0.0335(11) 0.0332(10) 0.0038(8) 0.0102(7) 0.0091(8)
C4 0.0414(10) 0.0414(12) 0.0419(11) 0.0067(9) 0.0104(8) 0.0045(8)
C5 0.0523(12) 0.0494(14) 0.0586(15) 0.0134(11) 0.0225(10) 0.0017(10)
C6 0.0771(16) 0.0533(15) 0.0488(14) 0.0170(12) 0.0318(12) 0.0169(13)
C7 0.0878(17) 0.0511(15) 0.0335(12) 0.0043(10) 0.0179(11) 0.0134(13)
C8 0.0635(13) 0.0412(13) 0.0340(11) -0.0014(9) 0.0100(9) 0.0032(10)
C9 0.0350(8) 0.0365(11) 0.0308(9) -0.0032(8) 0.0041(7) 0.0036(7)
C10 0.0407(10) 0.0448(12) 0.0392(11) 0.0025(9) 0.0033(8) 0.0043(9)
C11 0.0447(11) 0.0625(16) 0.0478(13) 0.0010(11) -0.0038(9) 0.0125(10)
C12 0.0357(10) 0.0647(16) 0.0539(14) -0.0124(12) -0.0026(9) 0.0029(10)
C13 0.0406(11) 0.0552(15) 0.0554(14) -0.0110(11) 0.0132(9) -0.0076(9)
C14 0.0423(10) 0.0428(13) 0.0430(11) -0.0001(9) 0.0100(8) 0.0015(9)
C15 0.0329(8) 0.0329(11) 0.0326(9) 0.0003(8) 0.0082(7) 0.0015(7)
C16 0.0315(8) 0.0327(11) 0.0336(9) 0.0012(8) 0.0111(7) 0.0022(7)
C17 0.0352(9) 0.0319(11) 0.0426(11) 0.0018(8) 0.0102(8) 0.0027(7)
C18 0.0453(10) 0.0292(11) 0.0536(12) -0.0013(9) 0.0156(9) 0.0020(8)
C19 0.0410(10) 0.0383(12) 0.0478(12) -0.0091(9) 0.0103(8) -0.0049(8)
C20 0.0373(9) 0.0411(12) 0.0375(10) -0.0032(9) 0.0059(8) 0.0006(8)
C21 0.0341(9) 0.0324(11) 0.0350(10) 0.0029(8) 0.0063(7) 0.0018(7)
C22 0.0377(9) 0.0418(12) 0.0372(10) -0.0022(9) 0.0058(8) 0.0024(8)
C23 0.0486(11) 0.0348(11) 0.0395(11) -0.0080(9) -0.0058(8) 0.0066(8)
C24 0.0642(13) 0.0426(13) 0.0499(13) -0.0005(11) -0.0027(10) -0.0067(11)
C25 0.121(3) 0.0478(16) 0.0512(15) 0.0053(12) -0.0204(15) -0.0160(16)
C26 0.122(3) 0.0469(17) 0.068(2) -0.0135(14) -0.042(2) 0.0248(17)
C27 0.0700(16) 0.085(2) 0.072(2) -0.0355(18) -0.0310(15) 0.0370(16)
C28 0.0506(12) 0.0682(18) 0.0523(14) -0.0218(12) -0.0043(10) 0.0152(11)
C29 0.0589(15) 0.091(2) 0.087(2) -0.0424(18) -0.0022(14) 0.0292(15)
C30 0.189(4) 0.0405(16) 0.0569(17) 0.0132(13) 0.038(2) 0.043(2)
C31 0.0788(16) 0.0534(16) 0.0512(14) -0.0127(12) -0.0060(12) 0.0144(13)

loop_
_atom_type_symbol
_atom_type_description
_atom_type_scat_dispersion_real
_atom_type_scat_dispersion_imag
_atom_type_scat_source
C C 0.0033 0.0016 'International Tables Vol C Tables 4.2.6.8 and 6.1.1.4'
H H 0.0000 0.0000 'International Tables Vol C Tables 4.2.6.8 and 6.1.1.4'
Co Co 0.3494 0.9721 'International Tables Vol C Tables 4.2.6.8 and 6.1.1.4'
N N 0.0061 0.0033 'International Tables Vol C Tables 4.2.6.8 and 6.1.1.4'
O O 0.0106 0.0060 'International Tables Vol C Tables 4.2.6.8 and 6.1.1.4'
P P 0.1023 0.0942 'International Tables Vol C Tables 4.2.6.8 and 6.1.1.4'

loop_
_exptl_crystal_face_index_h
_exptl_crystal_face_index_k
_exptl_crystal_face_index_l
_exptl_crystal_face_perp_dist
0 -1 1 0.0830
0 1 -1 0.0840
1 -1 -1 0.1310
-1 1 1 0.1340
1 0 1 0.0690
-1 0 -1 0.1240
0 1 0 0.1410

loop_
_geom_angle_atom_site_label_1
_geom_angle_atom_site_label_2
_geom_angle_atom_site_label_3
_geom_angle
P2 Co1 P1 97.46(2)
C1 Co1 P1 114.66(7)
C1 Co1 P2 91.41(7)
C1 Co1 C2 120.97(10)
C1 Co1 C21 91.93(9)
C2 Co1 P1 123.40(7)
C2 Co1 P2 91.01(8)
C2 Co1 C21 86.21(9)
C21 Co1 P1 82.26(5)
C21 Co1 P2 176.44(5)
C3 P1 Co1 120.74(7)
C9 P1 Co1 120.83(6)
C9 P1 C3 102.80(9)
C15 P1 Co1 102.35(6)
C15 P1 C3 105.97(9)
C15 P1 C9 101.67(9)
C29 P2 Co1 118.01(11)
C30 P2 Co1 115.40(10)
C30 P2 C29 102.41(18)
C30 P2 C31 103.04(15)
C31 P2 Co1 115.46(9)
C31 P2 C29 100.17(13)
C22 N1 C21 117.02(17)
O1 C1 Co1 174.8(2)
O2 C2 Co1 175.7(2)
C4 C3 P1 118.93(15)
C4 C3 C8 118.69(19)
C8 C3 P1 122.37(16)
C3 C4 H4 119.9
C3 C4 C5 120.2(2)
C5 C4 H4 119.9
C4 C5 H5 119.8
C6 C5 C4 120.3(2)
C6 C5 H5 119.8
C5 C6 H6 120.0
C5 C6 C7 120.0(2)
C7 C6 H6 120.0
C6 C7 H7 119.9
C6 C7 C8 120.2(2)
C8 C7 H7 119.9
C3 C8 H8 119.7
C7 C8 C3 120.6(2)
C7 C8 H8 119.7
C10 C9 P1 122.88(15)
C14 C9 P1 117.90(15)
C14 C9 C10 119.13(18)
C9 C10 H10 119.9
C11 C10 C9 120.3(2)
C11 C10 H10 119.9
C10 C11 H11 120.0
C12 C11 C10 119.9(2)
C12 C11 H11 120.0
C11 C12 H12 119.7
C11 C12 C13 120.5(2)
C13 C12 H12 119.7
C12 C13 H13 120.2
C12 C13 C14 119.6(2)
C14 C13 H13 120.2
C9 C14 H14 119.8
C13 C14 C9 120.4(2)
C13 C14 H14 119.8
C16 C15 P1 112.21(14)
C16 C15 C20 120.28(18)
C20 C15 P1 127.37(15)
C15 C16 C21 117.82(17)
C17 C16 C15 118.88(18)
C17 C16 C21 123.14(16)
C16 C17 H17 119.8
C18 C17 C16 120.32(18)
C18 C17 H17 119.8
C17 C18 H18 119.7
C19 C18 C17 120.7(2)
C19 C18 H18 119.7
C18 C19 H19 120.1
C20 C19 C18 119.78(19)
C20 C19 H19 120.1
C15 C20 H20 120.0
C19 C20 C15 120.02(19)
C19 C20 H20 120.0
Co1 C21 H21 107.7
N1 C21 Co1 110.96(13)
N1 C21 C16 111.15(16)
N1 C21 H21 107.7
C16 C21 Co1 111.49(11)
C16 C21 H21 107.7
N1 C22 H22 119.0
N1 C22 C23 122.01(19)
C23 C22 H22 119.0
C24 C23 C22 122.53(19)
C24 C23 C28 119.1(2)
C28 C23 C22 118.3(2)
C23 C24 H24 120.0
C25 C24 C23 120.1(3)
C25 C24 H24 120.0
C24 C25 H25 119.9
C26 C25 C24 120.2(3)
C26 C25 H25 119.9
C25 C26 H26 119.6
C27 C26 C25 120.8(3)
C27 C26 H26 119.6
C26 C27 H27 119.9
C26 C27 C28 120.2(3)
C28 C27 H27 119.9
C23 C28 H28 120.2
C27 C28 C23 119.5(3)
C27 C28 H28 120.2
P2 C29 H29A 109.5
P2 C29 H29B 109.5
P2 C29 H29C 109.5
H29A C29 H29B 109.5
H29A C29 H29C 109.5
H29B C29 H29C 109.5
P2 C30 H30A 109.5
P2 C30 H30B 109.5
P2 C30 H30C 109.5
H30A C30 H30B 109.5
H30A C30 H30C 109.5
H30B C30 H30C 109.5
P2 C31 H31A 109.5
P2 C31 H31B 109.5
P2 C31 H31C 109.5
H31A C31 H31B 109.5
H31A C31 H31C 109.5
H31B C31 H31C 109.5

loop_
_geom_bond_atom_site_label_1
_geom_bond_atom_site_label_2
_geom_bond_distance
Co1 P1 2.2006(5)
Co1 P2 2.1945(6)
Co1 C1 1.746(2)
Co1 C2 1.750(2)
Co1 C21 2.0824(19)
P1 C3 1.8325(19)
P1 C9 1.8277(18)
P1 C15 1.817(2)
P2 C29 1.813(3)
P2 C30 1.793(3)
P2 C31 1.803(2)
O1 C1 1.149(3)
O2 C2 1.150(2)
N1 C21 1.437(2)
N1 C22 1.280(2)
C3 C4 1.386(3)
C3 C8 1.397(3)
C4 H4 0.9500
C4 C5 1.394(3)
C5 H5 0.9500
C5 C6 1.373(4)
C6 H6 0.9500
C6 C7 1.377(4)
C7 H7 0.9500
C7 C8 1.382(3)
C8 H8 0.9500
C9 C10 1.391(3)
C9 C14 1.389(3)
C10 H10 0.9500
C10 C11 1.389(3)
C11 H11 0.9500
C11 C12 1.372(4)
C12 H12 0.9500
C12 C13 1.385(4)
C13 H13 0.9500
C13 C14 1.387(3)
C14 H14 0.9500
C15 C16 1.397(3)
C15 C20 1.398(3)
C16 C17 1.391(3)
C16 C21 1.505(3)
C17 H17 0.9500
C17 C18 1.384(3)
C18 H18 0.9500
C18 C19 1.382(3)
C19 H19 0.9500
C19 C20 1.379(3)
C20 H20 0.9500
C21 H21 1.0000
C22 H22 0.9500
C22 C23 1.466(3)
C23 C24 1.387(3)
C23 C28 1.396(3)
C24 H24 0.9500
C24 C25 1.380(4)
C25 H25 0.9500
C25 C26 1.370(5)
C26 H26 0.9500
C26 C27 1.358(5)
C27 H27 0.9500
C27 C28 1.392(4)
C28 H28 0.9500
C29 H29A 0.9800
C29 H29B 0.9800
C29 H29C 0.9800
C30 H30A 0.9800
C30 H30B 0.9800
C30 H30C 0.9800
C31 H31A 0.9800
C31 H31B 0.9800
C31 H31C 0.9800

loop_
_geom_torsion_atom_site_label_1
_geom_torsion_atom_site_label_2
_geom_torsion_atom_site_label_3
_geom_torsion_atom_site_label_4
_geom_torsion
Co1 P1 C3 C4 7.13(18)
Co1 P1 C3 C8 -171.79(14)
Co1 P1 C9 C10 -112.82(16)
Co1 P1 C9 C14 63.74(18)
Co1 P1 C15 C16 16.89(14)
Co1 P1 C15 C20 -158.77(16)
P1 C3 C4 C5 -178.84(16)
P1 C3 C8 C7 178.26(17)
P1 C9 C10 C11 177.05(17)
P1 C9 C14 C13 -177.61(17)
P1 C15 C16 C17 -175.02(13)
P1 C15 C16 C21 9.5(2)
P1 C15 C20 C19 173.72(15)
N1 C22 C23 C24 13.7(3)
N1 C22 C23 C28 -163.2(2)
C3 P1 C9 C10 25.42(19)
C3 P1 C9 C14 -158.01(16)
C3 P1 C15 C16 -110.48(14)
C3 P1 C15 C20 73.86(18)
C3 C4 C5 C6 0.4(3)
C4 C3 C8 C7 -0.7(3)
C4 C5 C6 C7 -0.3(4)
C5 C6 C7 C8 -0.2(4)
C6 C7 C8 C3 0.7(4)
C8 C3 C4 C5 0.1(3)
C9 P1 C3 C4 -131.16(16)
C9 P1 C3 C8 49.92(19)
C9 P1 C15 C16 142.40(13)
C9 P1 C15 C20 -33.26(19)
C9 C10 C11 C12 0.0(4)
C10 C9 C14 C13 -0.9(3)
C10 C11 C12 C13 -0.1(4)
C11 C12 C13 C14 -0.3(4)
C12 C13 C14 C9 0.8(3)
C14 C9 C10 C11 0.5(3)
C15 P1 C3 C4 122.53(16)
C15 P1 C3 C8 -56.39(18)
C15 P1 C9 C10 134.99(17)
C15 P1 C9 C14 -48.44(17)
C15 C16 C17 C18 0.6(3)
C15 C16 C21 Co1 -34.31(19)
C15 C16 C21 N1 -158.68(16)
C16 C15 C20 C19 -1.6(3)
C16 C17 C18 C19 -1.6(3)
C17 C16 C21 Co1 150.38(15)
C17 C16 C21 N1 26.0(2)
C17 C18 C19 C20 1.0(3)
C18 C19 C20 C15 0.6(3)
C20 C15 C16 C17 1.0(3)
C20 C15 C16 C21 -174.53(16)
C21 N1 C22 C23 176.43(18)
C21 C16 C17 C18 175.88(17)
C22 N1 C21 Co1 104.24(17)
C22 N1 C21 C16 -131.08(18)
C22 C23 C24 C25 -174.4(2)
C22 C23 C28 C27 173.1(2)
C23 C24 C25 C26 0.9(4)
C24 C23 C28 C27 -4.0(3)
C24 C25 C26 C27 -2.8(4)
C25 C26 C27 C28 1.3(4)
C26 C27 C28 C23 2.1(4)
C28 C23 C24 C25 2.5(3)
